data_4025729
loop_
_publ_author_name
'Akio Saito'
'Jun Kasai'
'Tomoyo Konishi'
'Yuji Hanzawa'

_publ_contact_author_email akio-sai@ac.shoyaku.ac.jp
_publ_contact_author_name 'Akio Saito'
_publ_section_title
;
 Tandem Synthesis of 2,3-Dihydro-4-iminoquinolines via Three-Component
 Alkyne-Imine Metathesis
;
_journal_name_full 'Journal of Organic Chemistry'
_journal_page_first 6980
_journal_page_last 6982
_journal_paper_doi 10.1021/jo1013993
_journal_volume 75
_journal_year 2010
_chemical_formula_moiety 'C32 H30 N2 '
_chemical_formula_sum 'C32 H30 N2'
_chemical_formula_weight 442.60
_space_group_IT_number 2
_symmetry_cell_setting triclinic
_symmetry_Int_Tables_number 2
_symmetry_space_group_name_Hall '-P 1'
_symmetry_space_group_name_H-M 'P -1'
_audit_creation_date 2009-08-04
_audit_creation_method 'by CrystalStructure 3.8'
_cell_angle_alpha 74.3230(14)
_cell_angle_beta 79.6840(14)
_cell_angle_gamma 66.1750(12)
_cell_formula_units_Z 2
_cell_length_a 9.10987(19)
_cell_length_b 11.5457(3)
_cell_length_c 13.0695(3)
_cell_measurement_reflns_used 6848
_cell_measurement_temperature 93.0
_cell_measurement_theta_max 68.2
_cell_measurement_theta_min 3.5
_cell_volume 1206.90(5)
_computing_cell_refinement PROCESS-AUTO
_computing_data_collection PROCESS-AUTO
_computing_data_reduction CrystalStructure
_computing_publication_material 'CrystalStructure 3.8'
_computing_structure_refinement CRYSTALS
_computing_structure_solution SIR2004
_diffrn_detector_area_resol_mean 10.00
_diffrn_measured_fraction_theta_full 0.982
_diffrn_measured_fraction_theta_max 0.982
_diffrn_measurement_device_type 'Rigaku RAXIS-RAPID'
_diffrn_measurement_method \w
_diffrn_radiation_type 'Cu K\a'
_diffrn_radiation_wavelength 1.54187
_diffrn_reflns_av_R_equivalents 0.033
_diffrn_reflns_limit_h_max 10
_diffrn_reflns_limit_h_min -10
_diffrn_reflns_limit_k_max 13
_diffrn_reflns_limit_k_min -13
_diffrn_reflns_limit_l_max 14
_diffrn_reflns_limit_l_min -15
_diffrn_reflns_number 13706
_diffrn_reflns_theta_full 68.19
_diffrn_reflns_theta_max 68.19
_exptl_absorpt_coefficient_mu 0.538
_exptl_absorpt_correction_T_max 0.970
_exptl_absorpt_correction_T_min 0.835
_exptl_absorpt_correction_type multi-scan
_exptl_absorpt_process_details
;
    Higashi, T. (1995). Program for Absorption Correction.
    Rigaku Corporation, Tokyo, Japan.
;
_exptl_crystal_colour colorless
_exptl_crystal_density_diffrn 1.218
_exptl_crystal_density_method 'not measured'
_exptl_crystal_description prism
_exptl_crystal_F_000 472.00
_exptl_crystal_size_max 0.07
_exptl_crystal_size_mid 0.06
_exptl_crystal_size_min 0.06
_refine_diff_density_max 0.30
_refine_diff_density_min -0.29
_refine_ls_extinction_coef 5(3)
_refine_ls_extinction_method 'Larson (1970) Crystallographic Computing eq. 22'
_refine_ls_goodness_of_fit_ref 1.027
_refine_ls_hydrogen_treatment mixed
_refine_ls_number_parameters 425
_refine_ls_number_reflns 4334
_refine_ls_R_factor_gt 0.0352
_refine_ls_shift/su_max 0.0000
_refine_ls_structure_factor_coef Fsqd
_refine_ls_weighting_details 'w = 1/[0.0004Fo^2^ + 1.0000\s(Fo^2^)]/(4Fo^2^)'
_refine_ls_weighting_scheme calc
_refine_ls_wR_factor_ref 0.1058
_reflns_number_gt 2873
_reflns_number_total 4334
_reflns_threshold_expression F^2^>2.0\s(F^2^)
_cod_data_source_file jo1013993_si_001.cif
_cod_data_source_block '_N-Bn-diPh-im2'
_cod_original_formula_sum 'C32 H30 N2 '
_cod_database_code 4025729

loop_
_symmetry_equiv_pos_site_id
_symmetry_equiv_pos_as_xyz
1 +X,+Y,+Z
2 -X,-Y,-Z

loop_
_atom_site_label
_atom_site_type_symbol
_atom_site_fract_x
_atom_site_fract_y
_atom_site_fract_z
_atom_site_U_iso_or_equiv
_atom_site_adp_type
_atom_site_occupancy
_atom_site_symmetry_multiplicity
_atom_site_calc_flag
_atom_site_refinement_flags
_atom_site_disorder_assembly
_atom_site_disorder_group
N(1) N 0.23045(17) 0.47137(14) 0.55236(11) 0.0227(3) Uani 1.00 1 d . . .
C(1) C 0.1327(2) 0.68880(16) 0.38039(13) 0.0206(4) Uani 1.00 1 d . . .
C(2) C 0.1098(2) 0.60703(18) 0.67830(14) 0.0245(4) Uani 1.00 1 d . . .
C(4) C 0.14139(19) 0.59279(17) 0.57129(13) 0.0213(4) Uani 1.00 1 d . . .
C(3) C -0.2864(2) 0.77701(16) 0.12924(14) 0.0236(4) Uani 1.00 1 d . . .
N(2) N -0.16351(18) 0.77545(15) 0.28643(12) 0.0288(4) Uani 1.00 1 d . . .
C(5) C 0.2732(2) 0.46009(16) 0.45193(13) 0.0207(4) Uani 1.00 1 d . . .
C(6) C 0.0826(2) 0.80625(16) 0.29131(13) 0.0206(4) Uani 1.00 1 d . . .
C(7) C 0.0309(2) 0.72716(18) 0.70080(14) 0.0258(4) Uani 1.00 1 d . . .
C(8) C 0.0864(2) 0.70429(16) 0.48785(13) 0.0204(4) Uani 1.00 1 d . . .
C(9) C -0.0279(2) 0.83790(18) 0.61824(14) 0.0253(4) Uani 1.00 1 d . . .
C(10) C 0.1355(2) 0.98765(17) 0.16982(14) 0.0257(4) Uani 1.00 1 d . . .
C(11) C 0.1798(2) 0.87778(17) 0.25179(14) 0.0243(4) Uani 1.00 1 d . . .
C(12) C -0.3104(2) 0.80371(19) 0.24033(15) 0.0262(4) Uani 1.00 1 d . . .
C(13) C -0.0022(2) 0.82616(17) 0.51455(14) 0.0228(4) Uani 1.00 1 d . . .
C(14) C 0.3793(2) 0.32716(16) 0.43698(13) 0.0219(4) Uani 1.00 1 d . . .
C(15) C -0.0663(2) 0.84615(16) 0.24718(13) 0.0223(4) Uani 1.00 1 d . . .
C(16) C 0.3031(2) 0.54929(17) 0.25082(14) 0.0218(4) Uani 1.00 1 d . . .
C(17) C -0.0101(2) 1.02640(17) 0.12671(14) 0.0270(4) Uani 1.00 1 d . . .
C(18) C -0.4191(2) 0.82977(17) 0.06810(15) 0.0250(4) Uani 1.00 1 d . . .
C(19) C -0.4057(2) 0.80296(18) -0.03096(15) 0.0286(5) Uani 1.00 1 d . . .
C(20) C -0.2589(2) 0.72396(18) -0.07168(15) 0.0299(5) Uani 1.00 1 d . . .
C(21) C 0.2296(2) 0.56774(16) 0.36146(13) 0.0209(4) Uani 1.00 1 d . . .
C(22) C 0.4383(2) 0.14118(18) 0.36283(15) 0.0279(4) Uani 1.00 1 d . . .
C(23) C 0.3350(2) 0.26303(17) 0.37929(14) 0.0241(4) Uani 1.00 1 d . . .
C(24) C 0.6318(2) 0.14379(18) 0.46378(15) 0.0279(4) Uani 1.00 1 d . . .
C(25) C 0.5292(2) 0.26528(17) 0.48042(14) 0.0251(4) Uani 1.00 1 d . . .
C(26) C -0.1400(2) 0.69895(17) 0.08770(15) 0.0273(4) Uani 1.00 1 d . . .
C(27) C -0.1090(2) 0.95695(17) 0.16437(14) 0.0262(4) Uani 1.00 1 d . . .
C(28) C 0.4767(2) 0.54410(19) 0.23560(14) 0.0247(4) Uani 1.00 1 d . . .
C(29) C 0.5723(2) 0.50002(18) 0.13510(14) 0.0267(4) Uani 1.00 1 d . . .
C(30) C 0.5878(2) 0.08196(18) 0.40413(15) 0.0287(4) Uani 1.00 1 d . . .
C(31) C -0.1258(2) 0.67285(18) -0.01229(15) 0.0295(5) Uani 1.00 1 d . . .
C(32) C 0.6175(2) 0.3557(2) 0.14206(17) 0.0324(5) Uani 1.00 1 d . . .
H(1) H -0.087(2) 0.9239(19) 0.6381(14) 0.031(5) Uiso 1.00 1 c . . .
H(2) H -0.0407(19) 0.9042(15) 0.4555(13) 0.014(4) Uiso 1.00 1 c . . .
H(3) H 0.151(2) 0.5276(17) 0.7346(14) 0.025(4) Uiso 1.00 1 c . . .
H(4) H 0.011(2) 0.7386(17) 0.7757(14) 0.026(4) Uiso 1.00 1 c . . .
H(5) H 0.403(2) 0.0979(19) 0.3197(15) 0.037(5) Uiso 1.00 1 c . . .
H(6) H 0.229(2) 0.3042(17) 0.3504(14) 0.023(4) Uiso 1.00 1 c . . .
H(7) H 0.740(2) 0.1029(18) 0.4934(15) 0.034(5) Uiso 1.00 1 c . . .
H(8) H 0.5614(18) 0.3090(15) 0.5214(12) 0.011(4) Uiso 1.00 1 c . . .
H(9) H 0.664(2) -0.0046(18) 0.3927(14) 0.024(4) Uiso 1.00 1 c . . .
H(10) H 0.3025(19) 0.4671(16) 0.2379(12) 0.018(4) Uiso 1.00 1 c . . .
H(11) H 0.2360(19) 0.6264(16) 0.1946(13) 0.020(4) Uiso 1.00 1 c . . .
H(12) H 0.476(2) 0.631(2) 0.2368(15) 0.037(5) Uiso 1.00 1 c . . .
H(13) H 0.537(2) 0.4838(16) 0.2992(14) 0.021(4) Uiso 1.00 1 c . . .
H(14) H 0.507(2) 0.5521(17) 0.0707(14) 0.025(4) Uiso 1.00 1 c . . .
H(15) H 0.678(2) 0.5188(18) 0.1203(15) 0.034(5) Uiso 1.00 1 c . . .
H(16) H 0.683(2) 0.301(2) 0.2049(17) 0.043(5) Uiso 1.00 1 c . . .
H(17) H 0.688(2) 0.328(2) 0.0763(17) 0.044(6) Uiso 1.00 1 c . . .
H(18) H 0.516(2) 0.335(2) 0.1496(16) 0.044(6) Uiso 1.00 1 c . . .
H(19) H 0.204(2) 1.0400(18) 0.1415(15) 0.030(5) Uiso 1.00 1 c . . .
H(20) H 0.284(2) 0.8481(18) 0.2851(15) 0.034(5) Uiso 1.00 1 c . . .
H(21) H -0.044(2) 1.1042(17) 0.0698(14) 0.024(4) Uiso 1.00 1 c . . .
H(22) H -0.212(2) 0.9863(16) 0.1319(14) 0.022(4) Uiso 1.00 1 c . . .
H(25) H -0.386(2) 0.8974(19) 0.2377(14) 0.030(5) Uiso 1.00 1 c . . .
H(26) H -0.3667(19) 0.7496(16) 0.2892(13) 0.018(4) Uiso 1.00 1 c . . .
H(23) H -0.1234 0.6943 0.3425 0.035 Uiso 1.00 1 c R . .
H(24) H -0.526(2) 0.8903(17) 0.0972(14) 0.027(4) Uiso 1.00 1 c . . .
H(27) H -0.502(2) 0.8398(17) -0.0717(14) 0.027(4) Uiso 1.00 1 c . . .
H(28) H -0.246(2) 0.7043(18) -0.1424(16) 0.036(5) Uiso 1.00 1 c . . .
H(29) H -0.041(2) 0.6609(17) 0.1310(14) 0.031(5) Uiso 1.00 1 c . . .
H(30) H -0.020(2) 0.6175(18) -0.0416(15) 0.032(5) Uiso 1.00 1 c . . .

loop_
_atom_site_aniso_label
_atom_site_aniso_U_11
_atom_site_aniso_U_22
_atom_site_aniso_U_33
_atom_site_aniso_U_12
_atom_site_aniso_U_13
_atom_site_aniso_U_23
N(1) 0.0209(7) 0.0214(7) 0.0243(7) -0.0075(6) -0.0031(6) -0.0025(6)
C(1) 0.0207(8) 0.0212(8) 0.0210(8) -0.0095(7) -0.0031(6) -0.0029(7)
C(2) 0.0197(9) 0.0294(10) 0.0226(9) -0.0097(7) -0.0017(7) -0.0019(7)
C(4) 0.0175(8) 0.0253(9) 0.0217(8) -0.0091(7) -0.0002(6) -0.0051(7)
C(3) 0.0260(9) 0.0198(8) 0.0248(9) -0.0124(7) -0.0021(7) 0.0013(7)
N(2) 0.0306(8) 0.0288(8) 0.0272(8) -0.0162(7) -0.0091(6) 0.0057(6)
C(5) 0.0192(8) 0.0214(8) 0.0222(8) -0.0089(7) -0.0034(6) -0.0026(7)
C(6) 0.0232(9) 0.0179(8) 0.0188(8) -0.0058(7) 0.0015(6) -0.0064(7)
C(7) 0.0243(9) 0.0347(10) 0.0218(9) -0.0132(8) 0.0003(7) -0.0094(8)
C(8) 0.0189(8) 0.0232(9) 0.0215(8) -0.0110(7) -0.0012(6) -0.0042(7)
C(9) 0.0243(9) 0.0273(10) 0.0274(9) -0.0124(8) 0.0022(7) -0.0091(7)
C(10) 0.0306(10) 0.0197(9) 0.0266(9) -0.0114(8) 0.0053(7) -0.0066(7)
C(11) 0.0259(9) 0.0211(9) 0.0267(9) -0.0093(7) -0.0003(7) -0.0073(7)
C(12) 0.0233(9) 0.0283(10) 0.0265(9) -0.0112(8) -0.0030(7) -0.0021(8)
C(13) 0.0219(9) 0.0215(9) 0.0243(9) -0.0091(7) -0.0013(7) -0.0026(7)
C(14) 0.0219(9) 0.0210(8) 0.0208(8) -0.0098(7) 0.0017(6) -0.0010(7)
C(15) 0.0252(9) 0.0202(8) 0.0206(8) -0.0079(7) 0.0008(7) -0.0056(7)
C(16) 0.0235(9) 0.0194(8) 0.0220(8) -0.0070(7) -0.0032(7) -0.0048(7)
C(17) 0.0357(11) 0.0192(9) 0.0221(9) -0.0083(8) 0.0007(7) -0.0032(7)
C(18) 0.0245(9) 0.0201(9) 0.0291(9) -0.0088(7) -0.0029(7) -0.0024(7)
C(19) 0.0315(10) 0.0275(10) 0.0293(10) -0.0154(8) -0.0063(8) -0.0008(8)
C(20) 0.0404(11) 0.0263(10) 0.0269(10) -0.0187(9) 0.0025(8) -0.0055(8)
C(21) 0.0207(8) 0.0220(9) 0.0215(8) -0.0092(7) -0.0040(6) -0.0036(7)
C(22) 0.0326(10) 0.0227(9) 0.0286(9) -0.0121(8) -0.0020(8) -0.0036(7)
C(23) 0.0225(9) 0.0228(9) 0.0266(9) -0.0105(7) -0.0023(7) -0.0015(7)
C(24) 0.0220(9) 0.0243(9) 0.0315(10) -0.0065(8) -0.0033(7) 0.0003(7)
C(25) 0.0245(9) 0.0238(9) 0.0266(9) -0.0095(7) -0.0033(7) -0.0033(7)
C(26) 0.0264(10) 0.0223(9) 0.0308(10) -0.0095(8) -0.0037(8) -0.0004(7)
C(27) 0.0297(10) 0.0249(9) 0.0222(9) -0.0098(8) -0.0043(7) -0.0014(7)
C(28) 0.0299(10) 0.0261(9) 0.0206(9) -0.0134(8) -0.0012(7) -0.0050(7)
C(29) 0.0296(10) 0.0276(10) 0.0220(9) -0.0107(8) -0.0000(7) -0.0053(7)
C(30) 0.0284(10) 0.0198(9) 0.0315(10) -0.0065(8) 0.0029(8) -0.0032(7)
C(31) 0.0323(10) 0.0231(9) 0.0296(10) -0.0112(8) 0.0037(8) -0.0029(8)
C(32) 0.0310(11) 0.0318(11) 0.0322(10) -0.0077(9) -0.0015(8) -0.0107(8)

loop_
_atom_type_symbol
_atom_type_description
_atom_type_scat_dispersion_real
_atom_type_scat_dispersion_imag
_atom_type_scat_source
C C 0.018 0.009
;
International Tables for Crystallography
(1992, Vol. C, Tables 4.2.6.8 and 6.1.1.4)
;
H H 0.000 0.000
;
International Tables for Crystallography
(1992, Vol. C, Table 6.1.1.4)
;
N N 0.031 0.018
;
International Tables for Crystallography
(1992, Vol. C, Tables 4.2.6.8 and 6.1.1.4)
;

loop_
_geom_angle_atom_site_label_1
_geom_angle_atom_site_label_2
_geom_angle_atom_site_label_3
_geom_angle
_geom_angle_publ_flag
_geom_angle_site_symmetry_1
_geom_angle_site_symmetry_2
_geom_angle_site_symmetry_3
C(4) N(1) C(5) 118.14(13) yes . . .
C(6) C(1) C(8) 118.85(14) yes . . .
C(6) C(1) C(21) 121.64(14) yes . . .
C(8) C(1) C(21) 119.42(13) yes . . .
C(4) C(2) C(7) 120.39(15) yes . . .
N(1) C(4) C(2) 118.18(13) yes . . .
N(1) C(4) C(8) 122.47(15) yes . . .
C(2) C(4) C(8) 119.29(16) yes . . .
C(12) C(3) C(18) 118.66(14) yes . . .
C(12) C(3) C(26) 122.73(16) yes . . .
C(18) C(3) C(26) 118.58(18) yes . . .
C(12) N(2) C(15) 122.90(14) yes . . .
N(1) C(5) C(14) 115.48(12) yes . . .
N(1) C(5) C(21) 123.80(15) yes . . .
C(14) C(5) C(21) 120.64(14) yes . . .
C(1) C(6) C(11) 120.61(16) yes . . .
C(1) C(6) C(15) 119.95(17) yes . . .
C(11) C(6) C(15) 119.44(14) yes . . .
C(2) C(7) C(9) 120.45(17) yes . . .
C(1) C(8) C(4) 118.02(14) yes . . .
C(1) C(8) C(13) 123.14(13) yes . . .
C(4) C(8) C(13) 118.70(15) yes . . .
C(7) C(9) C(13) 120.15(17) yes . . .
C(11) C(10) C(17) 118.70(19) yes . . .
C(6) C(11) C(10) 121.75(18) yes . . .
C(3) C(12) N(2) 114.78(14) yes . . .
C(8) C(13) C(9) 120.90(14) yes . . .
C(5) C(14) C(23) 121.75(15) yes . . .
C(5) C(14) C(25) 119.57(19) yes . . .
C(23) C(14) C(25) 118.67(15) yes . . .
N(2) C(15) C(6) 119.63(13) yes . . .
N(2) C(15) C(27) 122.28(17) yes . . .
C(6) C(15) C(27) 118.09(18) yes . . .
C(21) C(16) C(28) 110.38(17) yes . . .
C(10) C(17) C(27) 120.76(15) yes . . .
C(3) C(18) C(19) 120.93(15) yes . . .
C(18) C(19) C(20) 120.14(19) yes . . .
C(19) C(20) C(31) 119.33(19) yes . . .
C(1) C(21) C(5) 118.00(15) yes . . .
C(1) C(21) C(16) 121.61(13) yes . . .
C(5) C(21) C(16) 120.08(13) yes . . .
C(23) C(22) C(30) 120.1(2) yes . . .
C(14) C(23) C(22) 120.82(17) yes . . .
C(25) C(24) C(30) 120.51(17) yes . . .
C(14) C(25) C(24) 120.3(2) yes . . .
C(3) C(26) C(31) 120.59(18) yes . . .
C(15) C(27) C(17) 121.26(18) yes . . .
C(16) C(28) C(29) 114.33(19) yes . . .
C(28) C(29) C(32) 113.02(15) yes . . .
C(22) C(30) C(24) 119.58(17) yes . . .
C(20) C(31) C(26) 120.42(16) yes . . .
C(4) C(2) H(3) 117.3(11) no . . .
C(7) C(2) H(3) 122.2(12) no . . .
C(12) N(2) H(23) 118.1 no . . .
C(15) N(2) H(23) 118.5 no . . .
C(2) C(7) H(4) 121.1(9) no . . .
C(9) C(7) H(4) 118.5(9) no . . .
C(7) C(9) H(1) 118.1(10) no . . .
C(13) C(9) H(1) 121.8(10) no . . .
C(11) C(10) H(19) 122.4(10) no . . .
C(17) C(10) H(19) 118.9(10) no . . .
C(6) C(11) H(20) 117.9(11) no . . .
C(10) C(11) H(20) 120.4(11) no . . .
C(3) C(12) H(25) 108.7(11) no . . .
C(3) C(12) H(26) 108.7(12) no . . .
N(2) C(12) H(25) 110.7(14) no . . .
N(2) C(12) H(26) 107.4(10) no . . .
H(25) C(12) H(26) 106.2(14) no . . .
C(8) C(13) H(2) 118.3(10) no . . .
C(9) C(13) H(2) 120.7(10) no . . .
C(21) C(16) H(10) 111.0(9) no . . .
C(21) C(16) H(11) 109.4(9) no . . .
C(28) C(16) H(10) 109.5(9) no . . .
C(28) C(16) H(11) 108.8(10) no . . .
H(10) C(16) H(11) 107.7(15) no . . .
C(10) C(17) H(21) 120.0(12) no . . .
C(27) C(17) H(21) 119.2(12) no . . .
C(3) C(18) H(24) 118.7(11) no . . .
C(19) C(18) H(24) 120.3(11) no . . .
C(18) C(19) H(27) 119.3(11) no . . .
C(20) C(19) H(27) 120.6(11) no . . .
C(19) C(20) H(28) 121.5(10) no . . .
C(31) C(20) H(28) 119.1(10) no . . .
C(23) C(22) H(5) 118.6(9) no . . .
C(30) C(22) H(5) 121.3(9) no . . .
C(14) C(23) H(6) 119.5(12) no . . .
C(22) C(23) H(6) 119.7(12) no . . .
C(25) C(24) H(7) 118.9(13) no . . .
C(30) C(24) H(7) 120.6(13) no . . .
C(14) C(25) H(8) 119.5(7) no . . .
C(24) C(25) H(8) 120.2(7) no . . .
C(3) C(26) H(29) 119.6(10) no . . .
C(31) C(26) H(29) 119.9(10) no . . .
C(15) C(27) H(22) 119.5(10) no . . .
C(17) C(27) H(22) 119.2(10) no . . .
C(16) C(28) H(12) 109.7(10) no . . .
C(16) C(28) H(13) 110.1(10) no . . .
C(29) C(28) H(12) 110.4(10) no . . .
C(29) C(28) H(13) 108.2(9) no . . .
H(12) C(28) H(13) 103.6(17) no . . .
C(28) C(29) H(14) 109.7(9) no . . .
C(28) C(29) H(15) 110.3(11) no . . .
C(32) C(29) H(14) 108.7(12) no . . .
C(32) C(29) H(15) 108.3(10) no . . .
H(14) C(29) H(15) 106.6(15) no . . .
C(22) C(30) H(9) 121.7(13) no . . .
C(24) C(30) H(9) 118.7(13) no . . .
C(20) C(31) H(30) 119.8(13) no . . .
C(26) C(31) H(30) 119.8(13) no . . .
C(29) C(32) H(16) 110.6(15) no . . .
C(29) C(32) H(17) 111.1(13) no . . .
C(29) C(32) H(18) 110.5(11) no . . .
H(16) C(32) H(17) 106.1(15) no . . .
H(16) C(32) H(18) 109.3(17) no . . .
H(17) C(32) H(18) 109(2) no . . .

loop_
_geom_bond_atom_site_label_1
_geom_bond_atom_site_label_2
_geom_bond_distance
_geom_bond_publ_flag
_geom_bond_site_symmetry_1
_geom_bond_site_symmetry_2
N(1) C(4) 1.372(2) yes . .
N(1) C(5) 1.327(2) yes . .
C(1) C(6) 1.497(2) yes . .
C(1) C(8) 1.430(2) yes . .
C(1) C(21) 1.380(2) yes . .
C(2) C(4) 1.417(2) yes . .
C(2) C(7) 1.366(2) yes . .
C(4) C(8) 1.419(2) yes . .
C(3) C(12) 1.525(2) yes . .
C(3) C(18) 1.400(2) yes . .
C(3) C(26) 1.386(2) yes . .
N(2) C(12) 1.446(2) yes . .
N(2) C(15) 1.381(2) yes . .
C(5) C(14) 1.491(2) yes . .
C(5) C(21) 1.441(2) yes . .
C(6) C(11) 1.389(2) yes . .
C(6) C(15) 1.420(2) yes . .
C(7) C(9) 1.412(2) yes . .
C(8) C(13) 1.414(2) yes . .
C(9) C(13) 1.367(2) yes . .
C(10) C(11) 1.388(2) yes . .
C(10) C(17) 1.389(2) yes . .
C(14) C(23) 1.390(3) yes . .
C(14) C(25) 1.403(2) yes . .
C(15) C(27) 1.400(2) yes . .
C(16) C(21) 1.513(2) yes . .
C(16) C(28) 1.537(2) yes . .
C(17) C(27) 1.381(3) yes . .
C(18) C(19) 1.384(3) yes . .
C(19) C(20) 1.388(2) yes . .
C(20) C(31) 1.390(3) yes . .
C(22) C(23) 1.390(2) yes . .
C(22) C(30) 1.387(2) yes . .
C(24) C(25) 1.386(2) yes . .
C(24) C(30) 1.386(3) yes . .
C(26) C(31) 1.392(3) yes . .
C(28) C(29) 1.528(2) yes . .
C(29) C(32) 1.527(3) yes . .
C(2) H(3) 0.989(16) no . .
C(7) H(4) 1.00(2) no . .
C(9) H(1) 1.00(2) no . .
C(10) H(19) 0.99(2) no . .
C(11) H(20) 1.01(2) no . .
C(12) H(25) 1.015(18) no . .
C(12) H(26) 0.994(18) no . .
C(13) H(2) 0.999(14) no . .
C(16) H(10) 1.01(2) no . .
C(16) H(11) 1.036(14) no . .
C(17) H(21) 0.976(16) no . .
C(18) H(24) 1.021(16) no . .
C(19) H(27) 0.988(19) no . .
C(20) H(28) 0.99(2) no . .
C(22) H(5) 1.01(2) no . .
C(23) H(6) 0.984(18) no . .
C(24) H(7) 1.00(2) no . .
C(25) H(8) 0.97(2) no . .
C(26) H(29) 1.03(2) no . .
C(27) H(22) 0.994(19) no . .
C(28) H(12) 1.01(2) no . .
C(28) H(13) 1.011(16) no . .
C(29) H(14) 1.021(17) no . .
C(29) H(15) 1.04(2) no . .
C(30) H(9) 0.994(17) no . .
C(31) H(30) 0.997(17) no . .
C(32) H(16) 1.01(2) no . .
C(32) H(17) 1.02(2) no . .
C(32) H(18) 1.02(2) no . .

loop_
_geom_contact_atom_site_label_1
_geom_contact_atom_site_label_2
_geom_contact_distance
_geom_contact_publ_flag
_geom_contact_site_symmetry_1
_geom_contact_site_symmetry_2
N(1) N(2) 3.261(2) ? . 2_566
N(1) C(12) 3.485(2) ? . 2_566
N(2) N(1) 3.261(2) ? . 2_566
C(9) C(23) 3.430(3) ? . 2_566
C(12) N(1) 3.485(2) ? . 2_566
C(13) C(23) 3.525(2) ? . 2_566
C(13) C(24) 3.595(3) ? . 2_666
C(17) C(17) 3.487(2) ? . 2_575
C(22) C(30) 3.459(2) ? . 2_656
C(23) C(9) 3.430(3) ? . 2_566
C(23) C(13) 3.525(2) ? . 2_566
C(24) C(13) 3.595(3) ? . 2_666
C(30) C(22) 3.459(2) ? . 2_656
C(30) C(30) 3.297(2) ? . 2_656
N(1) H(8) 3.586(19) ? . 2_666
N(1) H(13) 3.38(2) ? . 2_666
N(1) H(26) 2.801(14) ? . 2_566
N(1) H(23) 2.471 ? . 2_566
C(1) H(8) 3.281(19) ? . 2_666
C(1) H(23) 2.444 ? . .
C(2) H(6) 2.891(19) ? . 2_566
C(2) H(13) 2.993(17) ? . 2_666
C(2) H(15) 3.20(2) ? . 2_666
C(2) H(16) 3.24(2) ? . 2_666
C(2) H(23) 3.514 ? . 2_566
C(4) H(6) 3.164(17) ? . 2_566
C(4) H(8) 3.263(18) ? . 2_666
C(4) H(13) 3.329(19) ? . 2_666
C(4) H(23) 3.262 ? . 2_566
C(3) H(3) 3.311(16) ? . 2_566
C(3) H(12) 3.17(2) ? . 1_455
C(3) H(15) 3.16(2) ? . 1_455
C(3) H(23) 3.128 ? . .
N(2) H(3) 3.54(2) ? . 2_566
N(2) H(9) 2.958(19) ? . 1_465
N(2) H(23) 0.998 ? . .
C(5) H(23) 3.213 ? . 2_566
C(6) H(1) 3.50(2) ? . 2_576
C(6) H(23) 2.585 ? . .
C(7) H(6) 2.75(2) ? . 2_566
C(7) H(16) 2.94(2) ? . 2_666
C(7) H(19) 3.579(19) ? . 2_576
C(7) H(28) 3.007(19) ? . 1_556
C(7) H(30) 3.280(18) ? . 1_556
C(8) H(6) 3.265(18) ? . 2_566
C(8) H(7) 3.29(2) ? . 2_666
C(8) H(8) 3.131(18) ? . 2_666
C(8) H(23) 2.979 ? . .
C(9) H(2) 3.150(19) ? . 2_576
C(9) H(5) 3.19(2) ? . 2_566
C(9) H(6) 2.83(2) ? . 2_566
C(9) H(7) 3.131(16) ? . 1_465
C(9) H(7) 3.00(2) ? . 2_666
C(10) H(1) 2.86(2) ? . 2_576
C(10) H(4) 3.122(19) ? . 2_576
C(10) H(24) 2.898(17) ? . 1_655
C(11) H(1) 2.79(2) ? . 2_576
C(11) H(24) 3.082(18) ? . 1_655
C(12) H(3) 3.443(19) ? . 2_566
C(12) H(9) 3.28(2) ? . 1_465
C(12) H(12) 3.31(2) ? . 1_455
C(12) H(20) 3.48(2) ? . 1_455
C(12) H(23) 2.108 ? . .
C(13) H(1) 3.34(2) ? . 2_576
C(13) H(2) 3.42(2) ? . 2_576
C(13) H(6) 3.07(2) ? . 2_566
C(13) H(7) 3.081(17) ? . 1_465
C(13) H(7) 2.80(2) ? . 2_666
C(13) H(9) 3.291(17) ? . 1_465
C(13) H(23) 3.563 ? . .
C(14) H(26) 3.439(17) ? . 2_566
C(14) H(23) 3.388 ? . 2_566
C(15) H(9) 3.048(17) ? . 1_465
C(15) H(23) 2.054 ? . .
C(17) H(1) 3.59(2) ? . 2_576
C(17) H(4) 3.29(2) ? . 2_576
C(17) H(16) 3.535(19) ? . 1_465
C(17) H(17) 3.435(17) ? . 1_465
C(17) H(21) 3.18(2) ? . 2_575
C(18) H(12) 3.05(2) ? . 1_455
C(18) H(14) 3.52(2) ? . 1_455
C(18) H(15) 3.235(19) ? . 1_455
C(18) H(19) 3.459(16) ? . 1_455
C(18) H(19) 3.443(19) ? . 2_575
C(18) H(20) 3.538(18) ? . 1_455
C(18) H(24) 3.267(17) ? . 2_475
C(18) H(27) 3.60(2) ? . 2_475
C(19) H(14) 3.19(2) ? . 1_455
C(19) H(15) 3.205(17) ? . 1_455
C(19) H(18) 3.02(2) ? . 2_565
C(19) H(19) 3.02(2) ? . 2_575
C(19) H(22) 3.583(16) ? . 2_475
C(19) H(24) 3.230(19) ? . 2_475
C(20) H(4) 2.907(18) ? . 1_554
C(20) H(5) 3.492(19) ? . 2_565
C(20) H(14) 3.46(2) ? . 1_455
C(20) H(15) 3.100(18) ? . 1_455
C(20) H(18) 3.08(2) ? . 2_565
C(20) H(19) 2.85(2) ? . 2_575
C(21) H(8) 3.52(2) ? . 2_666
C(21) H(23) 2.972 ? . .
C(22) H(1) 3.57(2) ? . 2_566
C(22) H(9) 3.312(17) ? . 2_656
C(22) H(25) 3.33(2) ? . 1_645
C(22) H(28) 3.32(2) ? . 2_565
C(23) H(28) 3.22(2) ? . 2_565
C(24) H(1) 3.451(17) ? . 1_645
C(24) H(2) 3.153(13) ? . 1_645
C(24) H(5) 3.466(19) ? . 2_656
C(24) H(20) 3.54(2) ? . 2_666
C(25) H(20) 3.45(2) ? . 2_666
C(25) H(26) 3.101(16) ? . 2_566
C(26) H(3) 3.016(17) ? . 2_566
C(26) H(15) 3.05(2) ? . 1_455
C(26) H(19) 3.567(17) ? . 2_575
C(26) H(21) 3.397(19) ? . 2_575
C(26) H(23) 3.345 ? . .
C(26) H(30) 3.52(2) ? . 2_565
C(27) H(9) 3.337(17) ? . 1_465
C(27) H(21) 3.264(18) ? . 2_575
C(27) H(23) 3.321 ? . .
C(27) H(27) 3.580(17) ? . 2_475
C(28) H(3) 3.220(19) ? . 2_666
C(28) H(26) 3.48(2) ? . 1_655
C(29) H(3) 3.16(2) ? . 2_666
C(29) H(14) 3.17(2) ? . 2_665
C(29) H(17) 3.57(2) ? . 2_665
C(30) H(2) 3.251(15) ? . 1_645
C(30) H(9) 3.365(18) ? . 2_656
C(30) H(25) 3.35(2) ? . 1_645
C(31) H(4) 2.864(17) ? . 1_554
C(31) H(15) 3.03(2) ? . 1_455
C(31) H(19) 3.138(18) ? . 2_575
C(31) H(21) 3.37(2) ? . 2_575
C(31) H(30) 2.993(18) ? . 2_565
C(32) H(4) 3.390(19) ? . 2_666
C(32) H(14) 2.950(19) ? . 2_665
C(32) H(21) 3.468(16) ? . 1_645
C(32) H(27) 3.23(2) ? . 2_565
H(1) C(6) 3.50(2) ? . 2_576
H(1) C(10) 2.86(2) ? . 2_576
H(1) C(11) 2.79(2) ? . 2_576
H(1) C(13) 3.34(2) ? . 2_576
H(1) C(17) 3.59(2) ? . 2_576
H(1) C(22) 3.57(2) ? . 2_566
H(1) C(24) 3.451(17) ? . 1_465
H(1) H(2) 2.61(2) ? . 2_576
H(1) H(5) 2.93(3) ? . 2_566
H(1) H(6) 3.33(3) ? . 2_566
H(1) H(7) 2.58(2) ? . 1_465
H(1) H(7) 3.25(2) ? . 2_666
H(1) H(19) 2.97(2) ? . 2_576
H(1) H(20) 2.85(2) ? . 2_576
H(2) C(9) 3.150(19) ? . 2_576
H(2) C(13) 3.42(2) ? . 2_576
H(2) C(24) 3.153(13) ? . 1_465
H(2) C(30) 3.251(15) ? . 1_465
H(2) H(1) 2.61(2) ? . 2_576
H(2) H(2) 3.13(3) ? . 2_576
H(2) H(7) 2.46(2) ? . 1_465
H(2) H(7) 2.90(3) ? . 2_666
H(2) H(9) 2.65(2) ? . 1_465
H(2) H(23) 3.525 ? . .
H(3) C(3) 3.311(16) ? . 2_566
H(3) N(2) 3.54(2) ? . 2_566
H(3) C(12) 3.443(19) ? . 2_566
H(3) C(26) 3.016(17) ? . 2_566
H(3) C(28) 3.220(19) ? . 2_666
H(3) C(29) 3.16(2) ? . 2_666
H(3) H(6) 3.43(2) ? . 2_566
H(3) H(12) 3.18(2) ? . 2_666
H(3) H(13) 2.75(2) ? . 2_666
H(3) H(15) 2.48(3) ? . 2_666
H(3) H(16) 3.24(3) ? . 2_666
H(3) H(26) 3.07(2) ? . 2_566
H(3) H(23) 3.106 ? . 2_566
H(3) H(29) 2.81(2) ? . 2_566
H(3) H(30) 3.28(2) ? . 1_556
H(4) C(10) 3.122(19) ? . 2_576
H(4) C(17) 3.29(2) ? . 2_576
H(4) C(20) 2.907(18) ? . 1_556
H(4) C(31) 2.864(17) ? . 1_556
H(4) C(32) 3.390(19) ? . 2_666
H(4) H(6) 3.21(3) ? . 2_566
H(4) H(15) 3.33(2) ? . 2_666
H(4) H(16) 2.68(3) ? . 2_666
H(4) H(17) 3.35(3) ? . 2_666
H(4) H(19) 2.87(2) ? . 2_576
H(4) H(21) 3.18(3) ? . 2_576
H(4) H(28) 2.53(2) ? . 1_556
H(4) H(30) 2.45(2) ? . 1_556
H(5) C(9) 3.19(2) ? . 2_566
H(5) C(20) 3.492(19) ? . 2_565
H(5) C(24) 3.466(19) ? . 2_656
H(5) H(1) 2.93(3) ? . 2_566
H(5) H(7) 3.36(2) ? . 2_656
H(5) H(19) 3.53(3) ? . 1_545
H(5) H(25) 2.69(2) ? . 1_645
H(5) H(27) 3.17(2) ? . 2_565
H(5) H(28) 2.88(2) ? . 2_565
H(6) C(2) 2.891(19) ? . 2_566
H(6) C(4) 3.164(17) ? . 2_566
H(6) C(7) 2.75(2) ? . 2_566
H(6) C(8) 3.265(18) ? . 2_566
H(6) C(9) 2.83(2) ? . 2_566
H(6) C(13) 3.07(2) ? . 2_566
H(6) H(1) 3.33(3) ? . 2_566
H(6) H(3) 3.43(2) ? . 2_566
H(6) H(4) 3.21(3) ? . 2_566
H(6) H(28) 2.72(2) ? . 2_565
H(7) C(8) 3.29(2) ? . 2_666
H(7) C(9) 3.131(16) ? . 1_645
H(7) C(9) 3.00(2) ? . 2_666
H(7) C(13) 3.081(17) ? . 1_645
H(7) C(13) 2.80(2) ? . 2_666
H(7) H(1) 2.58(2) ? . 1_645
H(7) H(1) 3.25(2) ? . 2_666
H(7) H(2) 2.46(2) ? . 1_645
H(7) H(2) 2.90(3) ? . 2_666
H(7) H(5) 3.36(2) ? . 2_656
H(7) H(20) 3.05(3) ? . 2_666
H(8) N(1) 3.586(19) ? . 2_666
H(8) C(1) 3.281(19) ? . 2_666
H(8) C(4) 3.263(18) ? . 2_666
H(8) C(8) 3.131(18) ? . 2_666
H(8) C(21) 3.52(2) ? . 2_666
H(8) H(12) 3.35(2) ? . 2_666
H(8) H(13) 3.54(2) ? . 2_666
H(8) H(20) 2.90(2) ? . 2_666
H(8) H(26) 2.87(2) ? . 2_566
H(9) N(2) 2.958(19) ? . 1_645
H(9) C(12) 3.28(2) ? . 1_645
H(9) C(13) 3.291(17) ? . 1_645
H(9) C(15) 3.048(17) ? . 1_645
H(9) C(22) 3.312(17) ? . 2_656
H(9) C(27) 3.337(17) ? . 1_645
H(9) C(30) 3.365(18) ? . 2_656
H(9) H(2) 2.65(2) ? . 1_645
H(9) H(22) 3.41(2) ? . 1_645
H(9) H(25) 2.75(3) ? . 1_645
H(9) H(26) 3.58(3) ? . 1_645
H(9) H(23) 3.406 ? . 1_645
H(10) H(28) 2.85(3) ? . 2_565
H(11) H(17) 3.42(2) ? . 2_665
H(11) H(23) 3.399 ? . .
H(12) C(3) 3.17(2) ? . 1_655
H(12) C(12) 3.31(2) ? . 1_655
H(12) C(18) 3.05(2) ? . 1_655
H(12) H(3) 3.18(2) ? . 2_666
H(12) H(8) 3.35(2) ? . 2_666
H(12) H(26) 2.61(3) ? . 1_655
H(12) H(24) 3.05(2) ? . 1_655
H(13) N(1) 3.38(2) ? . 2_666
H(13) C(2) 2.993(17) ? . 2_666
H(13) C(4) 3.329(19) ? . 2_666
H(13) H(3) 2.75(2) ? . 2_666
H(13) H(8) 3.54(2) ? . 2_666
H(13) H(26) 3.48(3) ? . 1_655
H(14) C(18) 3.52(2) ? . 1_655
H(14) C(19) 3.19(2) ? . 1_655
H(14) C(20) 3.46(2) ? . 1_655
H(14) C(29) 3.17(2) ? . 2_665
H(14) C(32) 2.950(19) ? . 2_665
H(14) H(14) 2.51(3) ? . 2_665
H(14) H(17) 2.56(2) ? . 2_665
H(14) H(18) 2.83(2) ? . 2_665
H(14) H(27) 3.32(2) ? . 1_655
H(15) C(2) 3.20(2) ? . 2_666
H(15) C(3) 3.16(2) ? . 1_655
H(15) C(18) 3.235(19) ? . 1_655
H(15) C(19) 3.205(17) ? . 1_655
H(15) C(20) 3.100(18) ? . 1_655
H(15) C(26) 3.05(2) ? . 1_655
H(15) C(31) 3.03(2) ? . 1_655
H(15) H(3) 2.48(3) ? . 2_666
H(15) H(4) 3.33(2) ? . 2_666
H(15) H(29) 3.60(3) ? . 1_655
H(15) H(30) 3.54(2) ? . 1_655
H(15) H(30) 3.00(2) ? . 2_665
H(16) C(2) 3.24(2) ? . 2_666
H(16) C(7) 2.94(2) ? . 2_666
H(16) C(17) 3.535(19) ? . 1_645
H(16) H(3) 3.24(3) ? . 2_666
H(16) H(4) 2.68(3) ? . 2_666
H(16) H(21) 3.24(2) ? . 1_645
H(17) C(17) 3.435(17) ? . 1_645
H(17) C(29) 3.57(2) ? . 2_665
H(17) H(4) 3.35(3) ? . 2_666
H(17) H(11) 3.42(2) ? . 2_665
H(17) H(14) 2.56(2) ? . 2_665
H(17) H(21) 2.75(2) ? . 1_645
H(17) H(22) 3.57(2) ? . 1_645
H(17) H(27) 3.06(3) ? . 2_565
H(17) H(30) 3.26(3) ? . 2_665
H(18) C(19) 3.02(2) ? . 2_565
H(18) C(20) 3.08(2) ? . 2_565
H(18) H(14) 2.83(2) ? . 2_665
H(18) H(27) 2.55(3) ? . 2_565
H(18) H(28) 2.70(3) ? . 2_565
H(19) C(7) 3.579(19) ? . 2_576
H(19) C(18) 3.459(16) ? . 1_655
H(19) C(18) 3.443(19) ? . 2_575
H(19) C(19) 3.02(2) ? . 2_575
H(19) C(20) 2.85(2) ? . 2_575
H(19) C(26) 3.567(17) ? . 2_575
H(19) C(31) 3.138(18) ? . 2_575
H(19) H(1) 2.97(2) ? . 2_576
H(19) H(4) 2.87(2) ? . 2_576
H(19) H(5) 3.53(3) ? . 1_565
H(19) H(24) 2.45(2) ? . 1_655
H(19) H(27) 3.41(3) ? . 2_575
H(19) H(28) 3.13(3) ? . 2_575
H(19) H(30) 3.58(2) ? . 2_575
H(20) C(12) 3.48(2) ? . 1_655
H(20) C(18) 3.538(18) ? . 1_655
H(20) C(24) 3.54(2) ? . 2_666
H(20) C(25) 3.45(2) ? . 2_666
H(20) H(1) 2.85(2) ? . 2_576
H(20) H(7) 3.05(3) ? . 2_666
H(20) H(8) 2.90(2) ? . 2_666
H(20) H(25) 3.21(3) ? . 1_655
H(20) H(26) 2.92(2) ? . 1_655
H(20) H(24) 2.79(2) ? . 1_655
H(21) C(17) 3.18(2) ? . 2_575
H(21) C(26) 3.397(19) ? . 2_575
H(21) C(27) 3.264(18) ? . 2_575
H(21) C(31) 3.37(2) ? . 2_575
H(21) C(32) 3.468(16) ? . 1_465
H(21) H(4) 3.18(3) ? . 2_576
H(21) H(16) 3.24(2) ? . 1_465
H(21) H(17) 2.75(2) ? . 1_465
H(21) H(21) 3.17(3) ? . 2_575
H(21) H(22) 3.29(2) ? . 2_575
H(21) H(29) 3.46(2) ? . 2_575
H(21) H(30) 3.41(3) ? . 2_575
H(22) C(19) 3.583(16) ? . 2_475
H(22) H(9) 3.41(2) ? . 1_465
H(22) H(17) 3.57(2) ? . 1_465
H(22) H(21) 3.29(2) ? . 2_575
H(22) H(27) 2.66(2) ? . 2_475
H(25) C(22) 3.33(2) ? . 1_465
H(25) C(30) 3.35(2) ? . 1_465
H(25) H(5) 2.69(2) ? . 1_465
H(25) H(9) 2.75(3) ? . 1_465
H(25) H(20) 3.21(3) ? . 1_455
H(25) H(23) 2.826 ? . .
H(25) H(27) 3.11(2) ? . 2_475
H(26) N(1) 2.801(14) ? . 2_566
H(26) C(14) 3.439(17) ? . 2_566
H(26) C(25) 3.101(16) ? . 2_566
H(26) C(28) 3.48(2) ? . 1_455
H(26) H(3) 3.07(2) ? . 2_566
H(26) H(8) 2.87(2) ? . 2_566
H(26) H(9) 3.58(3) ? . 1_465
H(26) H(12) 2.61(3) ? . 1_455
H(26) H(13) 3.48(3) ? . 1_455
H(26) H(20) 2.92(2) ? . 1_455
H(26) H(23) 2.230 ? . .
H(23) N(1) 2.471 ? . 2_566
H(23) C(1) 2.444 ? . .
H(23) C(2) 3.514 ? . 2_566
H(23) C(4) 3.262 ? . 2_566
H(23) C(3) 3.128 ? . .
H(23) N(2) 0.998 ? . .
H(23) C(5) 3.213 ? . 2_566
H(23) C(6) 2.585 ? . .
H(23) C(8) 2.979 ? . .
H(23) C(12) 2.108 ? . .
H(23) C(13) 3.563 ? . .
H(23) C(14) 3.388 ? . 2_566
H(23) C(15) 2.054 ? . .
H(23) C(21) 2.972 ? . .
H(23) C(26) 3.345 ? . .
H(23) C(27) 3.321 ? . .
H(23) H(2) 3.525 ? . .
H(23) H(3) 3.106 ? . 2_566
H(23) H(9) 3.406 ? . 1_465
H(23) H(11) 3.399 ? . .
H(23) H(25) 2.826 ? . .
H(23) H(26) 2.230 ? . .
H(23) H(29) 2.820 ? . .
H(24) C(10) 2.898(17) ? . 1_455
H(24) C(11) 3.082(18) ? . 1_455
H(24) C(18) 3.267(17) ? . 2_475
H(24) C(19) 3.230(19) ? . 2_475
H(24) H(12) 3.05(2) ? . 1_455
H(24) H(19) 2.45(2) ? . 1_455
H(24) H(20) 2.79(2) ? . 1_455
H(24) H(24) 3.19(2) ? . 2_475
H(24) H(27) 3.15(3) ? . 2_475
H(27) C(18) 3.60(2) ? . 2_475
H(27) C(27) 3.580(17) ? . 2_475
H(27) C(32) 3.23(2) ? . 2_565
H(27) H(5) 3.17(2) ? . 2_565
H(27) H(14) 3.32(2) ? . 1_455
H(27) H(17) 3.06(3) ? . 2_565
H(27) H(18) 2.55(3) ? . 2_565
H(27) H(19) 3.41(3) ? . 2_575
H(27) H(22) 2.66(2) ? . 2_475
H(27) H(25) 3.11(2) ? . 2_475
H(27) H(24) 3.15(3) ? . 2_475
H(28) C(7) 3.007(19) ? . 1_554
H(28) C(22) 3.32(2) ? . 2_565
H(28) C(23) 3.22(2) ? . 2_565
H(28) H(4) 2.53(2) ? . 1_554
H(28) H(5) 2.88(2) ? . 2_565
H(28) H(6) 2.72(2) ? . 2_565
H(28) H(10) 2.85(3) ? . 2_565
H(28) H(18) 2.70(3) ? . 2_565
H(28) H(19) 3.13(3) ? . 2_575
H(29) H(3) 2.81(2) ? . 2_566
H(29) H(15) 3.60(3) ? . 1_455
H(29) H(21) 3.46(2) ? . 2_575
H(29) H(23) 2.820 ? . .
H(29) H(30) 3.52(3) ? . 2_565
H(30) C(7) 3.280(18) ? . 1_554
H(30) C(26) 3.52(2) ? . 2_565
H(30) C(31) 2.993(18) ? . 2_565
H(30) H(3) 3.28(2) ? . 1_554
H(30) H(4) 2.45(2) ? . 1_554
H(30) H(15) 3.54(2) ? . 1_455
H(30) H(15) 3.00(2) ? . 2_665
H(30) H(17) 3.26(3) ? . 2_665
H(30) H(19) 3.58(2) ? . 2_575
H(30) H(21) 3.41(3) ? . 2_575
H(30) H(29) 3.52(3) ? . 2_565
H(30) H(30) 2.54(2) ? . 2_565

loop_
_geom_torsion_atom_site_label_1
_geom_torsion_atom_site_label_2
_geom_torsion_atom_site_label_3
_geom_torsion_atom_site_label_4
_geom_torsion
_geom_torsion_publ_flag
_geom_torsion_site_symmetry_1
_geom_torsion_site_symmetry_2
_geom_torsion_site_symmetry_3
_geom_torsion_site_symmetry_4
C(4) N(1) C(5) C(14) 175.94(18) ? . . . .
C(4) N(1) C(5) C(21) -1.0(3) ? . . . .
C(5) N(1) C(4) C(2) -173.56(19) ? . . . .
C(5) N(1) C(4) C(8) 3.7(2) ? . . . .
C(6) C(1) C(8) C(4) -177.10(18) ? . . . .
C(6) C(1) C(8) C(13) -1.4(3) ? . . . .
C(8) C(1) C(6) C(11) 89.6(2) ? . . . .
C(8) C(1) C(6) C(15) -89.7(2) ? . . . .
C(6) C(1) C(21) C(5) 179.46(19) ? . . . .
C(6) C(1) C(21) C(16) 5.9(3) ? . . . .
C(21) C(1) C(6) C(11) -86.7(2) ? . . . .
C(21) C(1) C(6) C(15) 93.9(2) ? . . . .
C(8) C(1) C(21) C(5) 3.1(3) ? . . . .
C(8) C(1) C(21) C(16) -170.43(19) ? . . . .
C(21) C(1) C(8) C(4) -0.7(3) ? . . . .
C(21) C(1) C(8) C(13) 175.1(2) ? . . . .
C(4) C(2) C(7) C(9) 3.4(3) ? . . . .
C(7) C(2) C(4) N(1) 175.66(19) ? . . . .
C(7) C(2) C(4) C(8) -1.6(3) ? . . . .
N(1) C(4) C(8) C(1) -2.9(3) ? . . . .
N(1) C(4) C(8) C(13) -178.81(19) ? . . . .
C(2) C(4) C(8) C(1) 174.31(19) ? . . . .
C(2) C(4) C(8) C(13) -1.6(2) ? . . . .
C(12) C(3) C(18) C(19) -176.63(19) ? . . . .
C(18) C(3) C(12) N(2) -164.69(17) ? . . . .
C(12) C(3) C(26) C(31) 177.15(19) ? . . . .
C(26) C(3) C(12) N(2) 17.6(2) ? . . . .
C(18) C(3) C(26) C(31) -0.5(3) ? . . . .
C(26) C(3) C(18) C(19) 1.2(3) ? . . . .
C(12) N(2) C(15) C(6) -175.00(16) ? . . . .
C(12) N(2) C(15) C(27) 4.9(2) ? . . . .
C(15) N(2) C(12) C(3) 68.1(2) ? . . . .
N(1) C(5) C(14) C(23) 121.9(2) ? . . . .
N(1) C(5) C(14) C(25) -59.2(2) ? . . . .
N(1) C(5) C(21) C(1) -2.4(3) ? . . . .
N(1) C(5) C(21) C(16) 171.2(2) ? . . . .
C(14) C(5) C(21) C(1) -179.19(19) ? . . . .
C(14) C(5) C(21) C(16) -5.5(3) ? . . . .
C(21) C(5) C(14) C(23) -61.1(2) ? . . . .
C(21) C(5) C(14) C(25) 117.8(2) ? . . . .
C(1) C(6) C(11) C(10) -179.48(17) ? . . . .
C(1) C(6) C(15) N(2) -0.5(2) ? . . . .
C(1) C(6) C(15) C(27) 179.65(16) ? . . . .
C(11) C(6) C(15) N(2) -179.85(16) ? . . . .
C(11) C(6) C(15) C(27) 0.3(2) ? . . . .
C(15) C(6) C(11) C(10) -0.1(2) ? . . . .
C(2) C(7) C(9) C(13) -1.9(3) ? . . . .
C(1) C(8) C(13) C(9) -172.5(2) ? . . . .
C(4) C(8) C(13) C(9) 3.2(3) ? . . . .
C(7) C(9) C(13) C(8) -1.5(3) ? . . . .
C(11) C(10) C(17) C(27) -0.2(2) ? . . . .
C(17) C(10) C(11) C(6) 0.0(2) ? . . . .
C(5) C(14) C(23) C(22) 177.50(16) ? . . . .
C(5) C(14) C(25) C(24) -177.52(15) ? . . . .
C(23) C(14) C(25) C(24) 1.4(2) ? . . . .
C(25) C(14) C(23) C(22) -1.4(2) ? . . . .
N(2) C(15) C(27) C(17) 179.74(17) ? . . . .
C(6) C(15) C(27) C(17) -0.4(2) ? . . . .
C(21) C(16) C(28) C(29) 168.86(14) ? . . . .
C(28) C(16) C(21) C(1) 96.9(2) ? . . . .
C(28) C(16) C(21) C(5) -76.5(2) ? . . . .
C(10) C(17) C(27) C(15) 0.3(2) ? . . . .
C(3) C(18) C(19) C(20) -0.7(3) ? . . . .
C(18) C(19) C(20) C(31) -0.3(3) ? . . . .
C(19) C(20) C(31) C(26) 0.9(3) ? . . . .
C(23) C(22) C(30) C(24) 1.4(2) ? . . . .
C(30) C(22) C(23) C(14) -0.0(2) ? . . . .
C(25) C(24) C(30) C(22) -1.4(2) ? . . . .
C(30) C(24) C(25) C(14) -0.0(2) ? . . . .
C(3) C(26) C(31) C(20) -0.5(3) ? . . . .
C(16) C(28) C(29) C(32) -71.6(2) ? . . . .

loop_
_cod_related_entry_id
_cod_related_entry_database
_cod_related_entry_code
1 ChemSpider 30659286
